data_9000935
loop_
_publ_author_name
'Belsky, H. L.'
'Rossman, G. R.'
'Prewitt, C. T.'
'Gasparik, T.'

_publ_section_title
;
 Crystal structure and optical spectroscopy (300 to 2200 nm) of CaCrSi4O10
;
_journal_name_full 'American Mineralogist'
_journal_page_first 771
_journal_page_last 776
_journal_volume 69
_journal_year 1984
_chemical_formula_sum 'Ca Cr O10 Si4'
_chemical_name_mineral Gillespite
_space_group_IT_number 130
_symmetry_space_group_name_Hall 'P 4ab 2n -1ab'
_symmetry_space_group_name_H-M 'P 4/n c c :1'
_cell_angle_alpha 90
_cell_angle_beta 90
_cell_angle_gamma 90
_cell_length_a 7.378
_cell_length_b 7.378
_cell_length_c 15.119
_cell_formula_units_Z 4
_cell_volume 823.001
_database_code_amcsd 0000954
_exptl_crystal_density_diffrn 2.941
_cod_original_sg_symbol_H-M 'P 4/n c c'
_cod_original_formula_sum 'Ca Cr Si4 O10'
_cod_database_code 9000935

loop_
_space_group_symop_operation_xyz
x,y,z
1/2-y,1/2-x,1/2+z
y,x,1/2-z
y,-x,-z
1/2-y,1/2+x,z
x,-y,1/2+z
1/2-x,1/2+y,1/2-z
1/2+x,1/2+y,-z
-x,-y,z
1/2+y,1/2+x,1/2+z
-y,-x,1/2-z
-y,x,-z
1/2+y,1/2-x,z
-x,y,1/2+z
1/2+x,1/2-y,1/2-z
1/2-x,1/2-y,-z

loop_
_atom_site_aniso_label
_atom_site_aniso_U_11
_atom_site_aniso_U_22
_atom_site_aniso_U_33
_atom_site_aniso_U_12
_atom_site_aniso_U_13
_atom_site_aniso_U_23
Ca 0.00847 0.00847 0.01065 0.00000 0.00000 0.00000
Cr 0.00472 0.00472 0.01471 0.00000 0.00000 0.00000
Si 0.00510 0.00521 0.00973 0.00025 0.00017 -0.00034
O1 0.02231 0.02231 0.02084 -0.00345 0.00384 -0.00384
O2 0.00463 0.01409 0.01841 -0.00185 -0.00085 0.00283
O3 0.00723 0.00609 0.02119 0.00135 -0.00333 -0.00028

loop_
_atom_site_label
_atom_site_fract_x
_atom_site_fract_y
_atom_site_fract_z
Ca 0.00000 0.00000 0.00000
Cr 0.00000 0.50000 0.07951
Si 0.25310 0.17208 0.14801
O1 0.20819 0.20819 0.25000
O2 0.45499 0.24829 0.12833
O3 0.10627 0.25049 0.08189

loop_
_cod_related_entry_id
_cod_related_entry_database
_cod_related_entry_code
1 AMCSD 0000954
